data_4120135
loop_
_publ_author_name
'Saskia Stegmaier'
'Sung-Jin Kim'
'Alexander Henze'
'Thomas F. F\"assler'

_publ_contact_author_address
;Department Chemie
Technische Universit\"at M\"unchen
Lichtenbergstr. 4
85747 Garching
Germany
;
_publ_contact_author_email thomas.faessler@lrz.tu-muenchen.de
_publ_contact_author_fax '+49 89 28913186'
_publ_contact_author_name 'Prof. Dr. Thomas F. F\"assler'
_publ_contact_author_phone '+49 89 28913134'
_publ_section_title
;
 Tetrahedral Framework Structures: Polymorphic Phase Transition with
 Reorientation of Hexagonal Helical Channels in the Zintl Compound
 Na~2~ZnSn~5~ and its Relation to Na~5~Zn~2+<i>x</i>~Sn~10-<i>x</i>~
;
_journal_name_full 'Journal of the American Chemical Society'
_journal_page_first 10654
_journal_page_last 10663
_journal_paper_doi 10.1021/ja401043b
_journal_volume 135
_journal_year 2013
_chemical_formula_sum 'Na2 Sn5 Zn'
_chemical_formula_weight 704.80
_space_group_IT_number 122
_symmetry_cell_setting tetragonal
_symmetry_Int_Tables_number 122
_symmetry_space_group_name_Hall 'I -4 2bw'
_symmetry_space_group_name_H-M 'I -4 2 d'
_atom_sites_solution_primary direct
_atom_sites_solution_secondary difmap
_audit_creation_method 'manual editing of SHELXL-97 cif-file'
_cell_angle_alpha 90.00
_cell_angle_beta 90.00
_cell_angle_gamma 90.00
_cell_formula_units_Z 4
_cell_length_a 6.3360(10)
_cell_length_b 6.3360(10)
_cell_length_c 22.3820(10)
_cell_measurement_temperature 298
_cell_volume 898.5(2)
_computing_cell_refinement
;
WinXPOW (Version 2.08), STOE & Cie GmbH, Darmstadt, 2003.
FullProf Suite, Rodriguez-Carvajal, J.
FullProf.2k (Version 4.80), Rodriguez-Carvajal, J., 2010.
WinPLOTR, T. Roisnel; Rodriguez-Carvajal, J., 2010.
;
_computing_data_collection
;CrysAlis CCD, Oxford Diffraction Ltd.,
Version 1.171.33.34d (release 27-02-2009 CrysAlis171 .NET)
(compiled Feb 27 2009,15:38:38)
;
_computing_data_reduction
;CrysAlis RED, Oxford Diffraction Ltd.,
Version 1.171.33.34d (release 27-02-2009 CrysAlis171 .NET)
(compiled Feb 27 2009,15:38:38)
;
_computing_structure_refinement 'SHELXL-97 (Sheldrick, 1997)'
_computing_structure_solution 'SHELXS-97 (Sheldrick, 1990)'
_diffrn_ambient_temperature 150
_diffrn_measured_fraction_theta_full 1.000
_diffrn_measured_fraction_theta_max 1.000
_diffrn_measurement_device_type 'Goniometer KM4/Xcalibur, detector: Sapphire3'
_diffrn_measurement_method '\w and \j scans'
_diffrn_radiation_monochromator graphite
_diffrn_radiation_probe x-ray
_diffrn_radiation_type MoK\a
_diffrn_radiation_wavelength 0.71073
_diffrn_reflns_av_R_equivalents 0.0445
_diffrn_reflns_av_sigmaI/netI 0.0270
_diffrn_reflns_limit_h_max 7
_diffrn_reflns_limit_h_min -7
_diffrn_reflns_limit_k_max 7
_diffrn_reflns_limit_k_min -7
_diffrn_reflns_limit_l_max 27
_diffrn_reflns_limit_l_min -27
_diffrn_reflns_number 2919
_diffrn_reflns_theta_full 26.00
_diffrn_reflns_theta_max 26.00
_diffrn_reflns_theta_min 3.34
_diffrn_source 'fine-focus sealed tube'
_exptl_absorpt_coefficient_mu 16.312
_exptl_absorpt_correction_T_max 0.1463
_exptl_absorpt_correction_T_min 0.1069
_exptl_absorpt_correction_type numerical
_exptl_absorpt_process_details 'STOE X-RED (crystal shape optimized with STOE X-SHAPE)'
_exptl_crystal_colour silvery
_exptl_crystal_density_diffrn 5.210
_exptl_crystal_description block-shaped
_exptl_crystal_F_000 1208
_refine_diff_density_max 1.963
_refine_diff_density_min -0.865
_refine_diff_density_rms 0.440
_refine_ls_abs_structure_details 'Flack H D (1983), Acta Cryst. A39, 876-881'
_refine_ls_abs_structure_Flack 0.03(15)
_refine_ls_extinction_method none
_refine_ls_goodness_of_fit_ref 1.057
_refine_ls_matrix_type full
_refine_ls_number_parameters 24
_refine_ls_number_reflns 449
_refine_ls_number_restraints 1
_refine_ls_restrained_S_all 1.056
_refine_ls_R_factor_all 0.0355
_refine_ls_R_factor_gt 0.0322
_refine_ls_shift/su_max 0.000
_refine_ls_shift/su_mean 0.000
_refine_ls_structure_factor_coef Fsqd
_refine_ls_weighting_details 'calc w=1/[\s^2^(Fo^2^)+(0.0520P)^2^+0.0000P] where P=(Fo^2^+2Fc^2^)/3'
_refine_ls_weighting_scheme calc
_refine_ls_wR_factor_gt 0.0768
_refine_ls_wR_factor_ref 0.0779
_reflns_number_gt 379
_reflns_number_total 449
_reflns_threshold_expression >2sigma(I)
_cod_data_source_file ja401043b_si_003.cif
_cod_data_source_block tI-Na2ZnSn5
_cod_database_code 4120135

loop_
_symmetry_equiv_pos_as_xyz
'x, y, z'
'-x, -y, z'
'y, -x, -z'
'-y, x, -z'
'-x+1/2, y, -z+3/4'
'x+1/2, -y, -z+3/4'
'-y+1/2, -x, z+3/4'
'y+1/2, x, z+3/4'
'x+1/2, y+1/2, z+1/2'
'-x+1/2, -y+1/2, z+1/2'
'y+1/2, -x+1/2, -z+1/2'
'-y+1/2, x+1/2, -z+1/2'
'-x+1, y+1/2, -z+5/4'
'x+1, -y+1/2, -z+5/4'
'-y+1, -x+1/2, z+5/4'
'y+1, x+1/2, z+5/4'

loop_
_atom_site_label
_atom_site_type_symbol
_atom_site_fract_x
_atom_site_fract_y
_atom_site_fract_z
_atom_site_U_iso_or_equiv
_atom_site_adp_type
_atom_site_occupancy
_atom_site_symmetry_multiplicity
_atom_site_calc_flag
_atom_site_refinement_flags
Sn1 Sn 0.15723(11) 0.16794(12) 0.31543(3) 0.0182(3) Uani 1 1 d .
Sn2 Sn 0.0000 0.0000 0.5000 0.0177(3) Uani 1 4 d S
Zn1 Zn 0.0000 0.0000 0.0000 0.0191(5) Uani 1 4 d S
Na1 Na 0.1503(16) 0.1979(15) 0.1452(5) 0.038(3) Uani 0.5000(1) 1 d P

loop_
_atom_site_aniso_label
_atom_site_aniso_U_11
_atom_site_aniso_U_22
_atom_site_aniso_U_33
_atom_site_aniso_U_23
_atom_site_aniso_U_13
_atom_site_aniso_U_12
Sn1 0.0197(4) 0.0221(4) 0.0129(4) 0.0027(3) 0.0001(3) -0.0008(4)
Sn2 0.0218(5) 0.0218(5) 0.0094(7) 0.000 0.000 0.000
Zn1 0.0224(8) 0.0224(8) 0.0125(13) 0.000 0.000 0.000
Na1 0.029(5) 0.033(7) 0.050(8) -0.016(5) -0.008(5) 0.007(6)

loop_
_atom_type_symbol
_atom_type_description
_atom_type_scat_dispersion_real
_atom_type_scat_dispersion_imag
_atom_type_scat_source
Na Na 0.0362 0.0249 'International Tables Vol C Tables 4.2.6.8 and 6.1.1.4'
Zn Zn 0.2839 1.4301 'International Tables Vol C Tables 4.2.6.8 and 6.1.1.4'
Sn Sn -0.6537 1.4246 'International Tables Vol C Tables 4.2.6.8 and 6.1.1.4'

loop_
_geom_angle_atom_site_label_1
_geom_angle_atom_site_label_2
_geom_angle_atom_site_label_3
_geom_angle
_geom_angle_site_symmetry_1
_geom_angle_site_symmetry_3
Zn1 Sn1 Sn2 106.88(2) 13_454 5
Zn1 Sn1 Sn1 129.300(17) 13_454 5
Sn2 Sn1 Sn1 99.44(3) 5 5
Zn1 Sn1 Sn1 108.11(3) 13_454 2
Sn2 Sn1 Sn1 104.49(3) 5 2
Sn1 Sn1 Sn1 106.006(15) 5 2
Zn1 Sn1 Na1 76.06(19) 13_454 15_454
Sn2 Sn1 Na1 175.9(2) 5 15_454
Sn1 Sn1 Na1 76.4(2) 5 15_454
Sn1 Sn1 Na1 77.0(2) 2 15_454
Zn1 Sn1 Na1 63.2(2) 13_454 11_455
Sn2 Sn1 Na1 163.99(19) 5 11_455
Sn1 Sn1 Na1 96.5(2) 5 11_455
Sn1 Sn1 Na1 69.32(17) 2 11_455
Na1 Sn1 Na1 20.1(4) 15_454 11_455
Zn1 Sn1 Na1 62.35(19) 13_454 12
Sn2 Sn1 Na1 105.80(18) 5 12
Sn1 Sn1 Na1 69.18(19) 5 12
Sn1 Sn1 Na1 149.70(18) 2 12
Na1 Sn1 Na1 72.81(16) 15_454 12
Na1 Sn1 Na1 81.3(3) 11_455 12
Zn1 Sn1 Na1 160.24(18) 13_454 12_545
Sn2 Sn1 Na1 65.07(17) 5 12_545
Sn1 Sn1 Na1 70.46(18) 5 12_545
Sn1 Sn1 Na1 59.85(15) 2 12_545
Na1 Sn1 Na1 113.1(2) 15_454 12_545
Na1 Sn1 Na1 119.7(3) 11_455 12_545
Na1 Sn1 Na1 136.2(3) 12 12_545
Zn1 Sn1 Na1 68.62(18) 13_454 16_454
Sn2 Sn1 Na1 121.93(17) 5 16_454
Sn1 Sn1 Na1 60.68(18) 5 16_454
Sn1 Sn1 Na1 132.71(17) 2 16_454
Na1 Sn1 Na1 56.1(3) 15_454 16_454
Na1 Sn1 Na1 67.89(18) 11_455 16_454
Na1 Sn1 Na1 18.4(4) 12 16_454
Na1 Sn1 Na1 131.14(4) 12_545 16_454
Zn1 Sn1 Na1 102.88(17) 13_454 11
Sn2 Sn1 Na1 62.08(17) 5 11
Sn1 Sn1 Na1 53.97(18) 5 11
Sn1 Sn1 Na1 148.80(17) 2 11
Na1 Sn1 Na1 114.7(3) 15_454 11
Na1 Sn1 Na1 130.6(3) 11_455 11
Na1 Sn1 Na1 52.8(3) 12 11
Na1 Sn1 Na1 89.4(2) 12_545 11
Na1 Sn1 Na1 63.09(18) 16_454 11
Zn1 Sn1 Na1 161.67(16) 13_454 16_444
Sn2 Sn1 Na1 82.21(15) 5 16_444
Sn1 Sn1 Na1 62.34(17) 5 16_444
Sn1 Sn1 Na1 53.66(16) 2 16_444
Na1 Sn1 Na1 95.8(3) 15_454 16_444
Na1 Sn1 Na1 104.0(2) 11_455 16_444
Na1 Sn1 Na1 131.52(4) 12 16_444
Na1 Sn1 Na1 17.4(3) 12_545 16_444
Na1 Sn1 Na1 120.6(3) 16_454 16_444
Na1 Sn1 Na1 95.4(3) 11 16_444
Sn1 Sn2 Sn1 105.563(14) 6_455 15_454
Sn1 Sn2 Sn1 117.61(3) 6_455 5
Sn1 Sn2 Sn1 105.563(14) 15_454 5
Sn1 Sn2 Sn1 105.563(14) 6_455 16_444
Sn1 Sn2 Sn1 117.61(3) 15_454 16_444
Sn1 Sn2 Sn1 105.563(14) 5 16_444
Sn1 Sn2 Na1 168.23(18) 6_455 5
Sn1 Sn2 Na1 67.15(18) 15_454 5
Sn1 Sn2 Na1 73.92(18) 5 5
Sn1 Sn2 Na1 71.72(17) 16_444 5
Sn1 Sn2 Na1 71.72(17) 6_455 16_444
Sn1 Sn2 Na1 168.23(18) 15_454 16_444
Sn1 Sn2 Na1 67.15(18) 5 16_444
Sn1 Sn2 Na1 73.92(18) 16_444 16_444
Na1 Sn2 Na1 117.3(2) 5 16_444
Sn1 Sn2 Na1 67.15(18) 6_455 15_454
Sn1 Sn2 Na1 73.92(18) 15_454 15_454
Sn1 Sn2 Na1 71.72(17) 5 15_454
Sn1 Sn2 Na1 168.23(18) 16_444 15_454
Na1 Sn2 Na1 117.3(2) 5 15_454
Na1 Sn2 Na1 94.7(4) 16_444 15_454
Sn1 Sn2 Na1 73.92(18) 6_455 6_455
Sn1 Sn2 Na1 71.72(17) 15_454 6_455
Sn1 Sn2 Na1 168.23(18) 5 6_455
Sn1 Sn2 Na1 67.15(18) 16_444 6_455
Na1 Sn2 Na1 94.7(4) 5 6_455
Na1 Sn2 Na1 117.3(2) 16_444 6_455
Na1 Sn2 Na1 117.3(2) 15_454 6_455
Sn1 Zn1 Sn1 106.472(16) 13_444 7_554
Sn1 Zn1 Sn1 115.65(3) 13_444 14_454
Sn1 Zn1 Sn1 106.472(16) 7_554 14_454
Sn1 Zn1 Sn1 106.472(16) 13_444 8_454
Sn1 Zn1 Sn1 115.65(3) 7_554 8_454
Sn1 Zn1 Sn1 106.472(16) 14_454 8_454
Sn1 Zn1 Na1 164.50(18) 13_444 14_454
Sn1 Zn1 Na1 66.1(2) 7_554 14_454
Sn1 Zn1 Na1 79.83(18) 14_454 14_454
Sn1 Zn1 Na1 67.51(19) 8_454 14_454
Sn1 Zn1 Na1 67.51(19) 13_444 8_454
Sn1 Zn1 Na1 164.50(18) 7_554 8_454
Sn1 Zn1 Na1 66.1(2) 14_454 8_454
Sn1 Zn1 Na1 79.83(18) 8_454 8_454
Na1 Zn1 Na1 123.1(2) 14_454 8_454
Sn1 Zn1 Na1 66.1(2) 13_444 7_554
Sn1 Zn1 Na1 79.83(18) 7_554 7_554
Sn1 Zn1 Na1 67.51(19) 14_454 7_554
Sn1 Zn1 Na1 164.50(18) 8_454 7_554
Na1 Zn1 Na1 123.1(2) 14_454 7_554
Na1 Zn1 Na1 84.7(4) 8_454 7_554
Sn1 Zn1 Na1 79.83(18) 13_444 13_444
Sn1 Zn1 Na1 67.51(19) 7_554 13_444
Sn1 Zn1 Na1 164.50(18) 14_454 13_444
Sn1 Zn1 Na1 66.1(2) 8_454 13_444
Na1 Zn1 Na1 84.7(4) 14_454 13_444
Na1 Zn1 Na1 123.1(2) 8_454 13_444
Na1 Zn1 Na1 123.1(2) 7_554 13_444
Sn1 Zn1 Na1 66.22(16) 13_444 4
Sn1 Zn1 Na1 147.18(16) 7_554 4
Sn1 Zn1 Na1 56.28(15) 14_454 4
Sn1 Zn1 Na1 96.78(17) 8_454 4
Na1 Zn1 Na1 127.61(19) 14_454 4
Na1 Zn1 Na1 17.5(3) 8_454 4
Na1 Zn1 Na1 67.88(16) 7_554 4
Na1 Zn1 Na1 136.05(13) 13_444 4
Sn1 Zn1 Na1 56.28(15) 13_444 3
Sn1 Zn1 Na1 96.78(17) 7_554 3
Sn1 Zn1 Na1 66.22(16) 14_454 3
Sn1 Zn1 Na1 147.18(16) 8_454 3
Na1 Zn1 Na1 136.05(13) 14_454 3
Na1 Zn1 Na1 67.88(16) 8_454 3
Na1 Zn1 Na1 17.5(3) 7_554 3
Na1 Zn1 Na1 127.61(19) 13_444 3
Na1 Zn1 Na1 51.7(3) 4 3
Sn1 Zn1 Na1 96.78(17) 13_444 2
Sn1 Zn1 Na1 66.22(16) 7_554 2
Sn1 Zn1 Na1 147.18(16) 14_454 2
Sn1 Zn1 Na1 56.28(15) 8_454 2
Na1 Zn1 Na1 67.88(15) 14_454 2
Na1 Zn1 Na1 127.61(19) 8_454 2
Na1 Zn1 Na1 136.05(13) 7_554 2
Na1 Zn1 Na1 17.5(3) 13_444 2
Na1 Zn1 Na1 144.1(2) 4 2
Na1 Zn1 Na1 144.1(2) 3 2
Sn1 Zn1 Na1 147.18(16) 13_444 .
Sn1 Zn1 Na1 56.28(15) 7_554 .
Sn1 Zn1 Na1 96.78(17) 14_454 .
Sn1 Zn1 Na1 66.22(16) 8_454 .
Na1 Zn1 Na1 17.5(3) 14_454 .
Na1 Zn1 Na1 136.05(13) 8_454 .
Na1 Zn1 Na1 127.61(19) 7_554 .
Na1 Zn1 Na1 67.88(15) 13_444 .
Na1 Zn1 Na1 144.1(2) 4 .
Na1 Zn1 Na1 144.1(2) 3 .
Na1 Zn1 Na1 51.7(3) 2 .
Na1 Na1 Sn1 87.9(10) 14_454 7_554
Na1 Na1 Na1 118.0(7) 14_454 2
Sn1 Na1 Na1 69.3(3) 7_554 2
Na1 Na1 Zn1 104.0(10) 14_454 13_454
Sn1 Na1 Zn1 167.6(4) 7_554 13_454
Na1 Na1 Zn1 107.4(3) 2 13_454
Na1 Na1 Sn1 72.0(9) 14_454 12
Sn1 Na1 Sn1 132.5(4) 7_554 12
Na1 Na1 Sn1 158.0(4) 2 12
Zn1 Na1 Sn1 50.67(16) 13_454 12
Na1 Na1 Sn1 93.0(4) 14_454 11_455
Sn1 Na1 Sn1 134.3(3) 7_554 11_455
Na1 Na1 Sn1 70.3(3) 2 11_455
Zn1 Na1 Sn1 50.14(16) 13_454 11_455
Sn1 Na1 Sn1 90.4(2) 12 11_455
Na1 Na1 Sn2 139.5(3) 14_454 5
Sn1 Na1 Sn2 83.6(2) 7_554 5
Na1 Na1 Sn2 95.7(3) 2 5
Zn1 Na1 Sn2 84.8(3) 13_454 5
Sn1 Na1 Sn2 85.1(2) 12 5
Sn1 Na1 Sn2 120.7(3) 11_455 5
Na1 Na1 Sn1 92.8(4) 14_454 11
Sn1 Na1 Sn1 89.3(2) 7_554 11
Na1 Na1 Sn1 140.5(4) 2 11
Zn1 Na1 Sn1 86.4(2) 13_454 11
Sn1 Na1 Sn1 50.83(15) 12 11
Sn1 Na1 Sn1 136.2(3) 11_455 11
Sn2 Na1 Sn1 47.78(14) 5 11
Na1 Na1 Sn1 68.7(4) 14_454 8_454
Sn1 Na1 Sn1 88.7(3) 7_554 8_454
Na1 Na1 Sn1 54.6(3) 2 8_454
Zn1 Na1 Sn1 99.0(3) 13_454 8_454
Sn1 Na1 Sn1 120.4(3) 12 8_454
Sn1 Na1 Sn1 50.13(14) 11_455 8_454
Sn2 Na1 Sn1 150.0(3) 5 8_454
Sn1 Na1 Sn1 161.4(4) 11 8_454
Na1 Na1 Zn1 58.5(10) 14_454 .
Sn1 Na1 Zn1 47.66(15) 7_554 .
Na1 Na1 Zn1 64.15(17) 2 .
Zn1 Na1 Zn1 142.7(3) 13_454 .
Sn1 Na1 Zn1 130.4(3) 12 .
Sn1 Na1 Zn1 95.3(2) 11_455 .
Sn2 Na1 Zn1 130.8(3) 5 .
Sn1 Na1 Zn1 124.2(3) 11 .
Sn1 Na1 Zn1 45.16(13) 8_454 .
Na1 Na1 Sn1 137.2(11) 14_454 12_545
Sn1 Na1 Sn1 49.60(14) 7_554 12_545
Na1 Na1 Sn1 56.9(3) 2 12_545
Zn1 Na1 Sn1 118.2(3) 13_454 12_545
Sn1 Na1 Sn1 130.6(3) 12 12_545
Sn1 Na1 Sn1 118.6(3) 11_455 12_545
Sn2 Na1 Sn1 46.19(12) 5 12_545
Sn1 Na1 Sn1 83.8(2) 11 12_545
Sn1 Na1 Sn1 108.6(3) 8_454 12_545
Zn1 Na1 Sn1 88.6(2) . 12_545
Na1 Na1 Sn1 69.8(4) 14_454 8_554
Sn1 Na1 Sn1 49.36(15) 7_554 8_554
Na1 Na1 Sn1 118.4(4) 2 8_554
Zn1 Na1 Sn1 131.1(3) 13_454 8_554
Sn1 Na1 Sn1 83.1(2) 12 8_554
Sn1 Na1 Sn1 162.7(3) 11_455 8_554
Sn2 Na1 Sn1 74.78(19) 5 8_554
Sn1 Na1 Sn1 47.20(14) 11 8_554
Sn1 Na1 Sn1 120.6(3) 8_454 8_554
Zn1 Na1 Sn1 77.2(2) . 8_554
Sn1 Na1 Sn1 77.19(18) 12_545 8_554

loop_
_geom_bond_atom_site_label_1
_geom_bond_atom_site_label_2
_geom_bond_distance
_geom_bond_site_symmetry_2
Sn1 Zn1 2.7502(8) 13_454
Sn1 Sn2 2.8273(8) 5
Sn1 Sn1 2.9142(15) 5
Sn1 Sn1 2.9152(16) 2
Sn1 Na1 3.095(10) 15_454
Sn1 Na1 3.251(10) 11_455
Sn1 Na1 3.310(10) 12
Sn1 Na1 3.518(10) 12_545
Sn1 Na1 3.549(10) 16_454
Sn1 Na1 3.720(10) 11
Sn1 Na1 3.743(11) 16_444
Sn2 Sn1 2.8273(8) 6_455
Sn2 Sn1 2.8273(8) 15_454
Sn2 Sn1 2.8273(8) 5
Sn2 Sn1 2.8273(8) 16_444
Sn2 Na1 3.462(10) 5
Sn2 Na1 3.462(10) 16_444
Sn2 Na1 3.462(10) 15_454
Sn2 Na1 3.462(10) 6_455
Zn1 Sn1 2.7502(8) 13_444
Zn1 Sn1 2.7502(8) 7_554
Zn1 Sn1 2.7502(8) 14_454
Zn1 Sn1 2.7502(8) 8_454
Zn1 Na1 3.174(11) 14_454
Zn1 Na1 3.174(11) 8_454
Zn1 Na1 3.174(11) 7_554
Zn1 Na1 3.174(11) 13_444
Zn1 Na1 3.611(11) 4
Zn1 Na1 3.611(11) 3
Zn1 Na1 3.611(11) 2
Zn1 Na1 3.611(11) .
Na1 Na1 1.12(2) 14_454
Na1 Sn1 3.095(10) 7_554
Na1 Na1 3.15(2) 2
Na1 Zn1 3.174(11) 13_454
Na1 Sn1 3.251(10) 12
Na1 Sn1 3.310(10) 11_455
Na1 Sn2 3.462(10) 5
Na1 Sn1 3.518(10) 11
Na1 Sn1 3.549(10) 8_454
Na1 Sn1 3.720(9) 12_545
Na1 Sn1 3.743(11) 8_554
